data_4105764
loop_
_publ_author_name
'Tamara M. Powers'
'Alison R. Fout'
'Shao-Liang Zheng'
'Theodore A. Betley'

_publ_contact_author_address
;Department of Chemistry and Chemical Biology
Harvard University
Mallinckrodt 306E
12 Oxford Street
Cambridge, MA 02138
;
_publ_contact_author_email betley@chemistry.harvard.edu
_publ_contact_author_name 'Professor Theodore A. Betley'
_publ_contact_author_phone 617-496-9944
_publ_section_title
;
 Oxidative Group Transfer to a Triiron Complex to Form a Nucleophilic
 \m3-Nitride, [Fe3(\m3-N)]-
;
_journal_name_full 'Journal of the American Chemical Society'
_journal_page_first 3336
_journal_page_last 3338
_journal_paper_doi 10.1021/ja2003445
_journal_volume 133
_journal_year 2011
_chemical_formula_sum 'C49 H81 Fe3 N6 O Si3'
_chemical_formula_weight 1022.02
_chemical_name_systematic
; 
 ? 
;
_space_group_IT_number 2
_symmetry_cell_setting triclinic
_symmetry_space_group_name_Hall '-P 1'
_symmetry_space_group_name_H-M 'P -1'
_atom_sites_solution_hydrogens geom
_atom_sites_solution_primary direct
_atom_sites_solution_secondary difmap
_audit_creation_method SHELXL-97
_cell_angle_alpha 84.540(2)
_cell_angle_beta 83.122(2)
_cell_angle_gamma 75.734(2)
_cell_formula_units_Z 2
_cell_length_a 10.6174(10)
_cell_length_b 10.8500(10)
_cell_length_c 23.503(2)
_cell_measurement_reflns_used 9931
_cell_measurement_temperature 100(1)
_cell_measurement_theta_max 25.719
_cell_measurement_theta_min 2.251
_cell_volume 2599.1(4)
_computing_cell_refinement 'SAINT 7.46A (Bruker-AXS, 2009)'
_computing_data_collection 'APEX2 v2009.3.0 (Bruker-AXS, 2009)'
_computing_data_reduction 'SAINT 7.46A (Bruker-AXS, 2009)'
_computing_molecular_graphics 'Bruker SHELXTL'
_computing_publication_material 'Bruker SHELXTL'
_computing_structure_refinement 'SHELXL-97 (Sheldrick, 2008)'
_computing_structure_solution 'SHELXS-97 (Sheldrick, 2008)'
_diffrn_ambient_temperature 100(1)
_diffrn_measured_fraction_theta_full 0.985
_diffrn_measured_fraction_theta_max 0.985
_diffrn_measurement_device_type 'CCD area detector'
_diffrn_measurement_method 'phi and omega scans'
_diffrn_radiation_monochromator graphite
_diffrn_radiation_source 'fine-focus sealed tube'
_diffrn_radiation_type MoK\a
_diffrn_radiation_wavelength 0.71073
_diffrn_reflns_av_R_equivalents 0.0359
_diffrn_reflns_av_sigmaI/netI 0.0495
_diffrn_reflns_limit_h_max 12
_diffrn_reflns_limit_h_min -12
_diffrn_reflns_limit_k_max 13
_diffrn_reflns_limit_k_min -13
_diffrn_reflns_limit_l_max 28
_diffrn_reflns_limit_l_min -28
_diffrn_reflns_number 22864
_diffrn_reflns_theta_full 25.77
_diffrn_reflns_theta_max 25.77
_diffrn_reflns_theta_min 1.75
_exptl_absorpt_coefficient_mu 0.936
_exptl_absorpt_correction_T_max 0.9547
_exptl_absorpt_correction_T_min 0.8135
_exptl_absorpt_correction_type multi-scan
_exptl_absorpt_process_details 'SADABS (Sheldrick, 2009)'
_exptl_crystal_colour black
_exptl_crystal_density_diffrn 1.306
_exptl_crystal_description plate
_exptl_crystal_F_000 1090
_exptl_crystal_size_max 0.23
_exptl_crystal_size_mid 0.18
_exptl_crystal_size_min 0.05
_refine_diff_density_max 0.722
_refine_diff_density_min -0.456
_refine_diff_density_rms 0.067
_refine_ls_extinction_method none
_refine_ls_goodness_of_fit_ref 1.027
_refine_ls_hydrogen_treatment constr
_refine_ls_matrix_type full
_refine_ls_number_parameters 604
_refine_ls_number_reflns 9811
_refine_ls_number_restraints 38
_refine_ls_restrained_S_all 1.040
_refine_ls_R_factor_all 0.0532
_refine_ls_R_factor_gt 0.0378
_refine_ls_shift/su_max 0.001
_refine_ls_shift/su_mean 0.000
_refine_ls_structure_factor_coef Fsqd
_refine_ls_weighting_details 'calc w=1/[\s^2^(Fo^2^)+(0.0391P)^2^+1.2488P] where P=(Fo^2^+2Fc^2^)/3'
_refine_ls_weighting_scheme calc
_refine_ls_wR_factor_gt 0.0852
_refine_ls_wR_factor_ref 0.0930
_reflns_number_gt 7729
_reflns_number_total 9811
_reflns_threshold_expression >2sigma(I)
_cod_data_source_file ja2003445_si_002_1.cif
_cod_data_source_block tbsLFe3thf
_cod_database_code 4105764

loop_
_symmetry_equiv_pos_as_xyz
'x, y, z'
'-x, -y, -z'

loop_
_atom_site_label
_atom_site_type_symbol
_atom_site_fract_x
_atom_site_fract_y
_atom_site_fract_z
_atom_site_U_iso_or_equiv
_atom_site_adp_type
_atom_site_occupancy
_atom_site_symmetry_multiplicity
_atom_site_calc_flag
_atom_site_refinement_flags
_atom_site_disorder_assembly
_atom_site_disorder_group
Fe1 Fe 0.13483(4) 0.54944(3) 0.296496(16) 0.01788(10) Uani 1 1 d . . .
Fe2 Fe 0.28686(4) 0.60479(3) 0.206860(16) 0.01909(10) Uani 1 1 d . . .
Fe3 Fe 0.35319(4) 0.40002(3) 0.275045(16) 0.01826(10) Uani 1 1 d . . .
Si1 Si 0.54593(7) 0.29039(7) 0.37240(3) 0.01929(16) Uani 1 1 d . . .
Si2 Si 0.42811(8) 0.77449(7) 0.11229(3) 0.02428(18) Uani 1 1 d . . .
Si3 Si 0.28042(7) 0.79212(7) 0.31257(3) 0.02028(17) Uani 1 1 d . . .
O1 O -0.03087(17) 0.59274(17) 0.35734(8) 0.0250(4) Uani 1 1 d . . .
N1 N 0.0968(2) 0.5929(2) 0.20913(9) 0.0212(5) Uani 1 1 d . . .
N2 N 0.3652(2) 0.4132(2) 0.19114(9) 0.0224(5) Uani 1 1 d . . .
N3 N 0.1736(2) 0.35851(19) 0.29361(9) 0.0183(5) Uani 1 1 d . . .
N4 N 0.1861(2) 0.72233(19) 0.27465(9) 0.0190(5) Uani 1 1 d . . .
N5 N 0.4368(2) 0.6349(2) 0.15581(9) 0.0221(5) Uani 1 1 d . . .
N6 N 0.3885(2) 0.33224(19) 0.35233(9) 0.0179(5) Uani 1 1 d . . .
C1 C 0.0581(3) 0.4995(2) 0.17712(12) 0.0244(6) Uani 1 1 d . . .
H1 H -0.0162 0.5458 0.1549 0.029 Uiso 1 1 calc R . .
C1S C -0.0376(3) 0.5540(3) 0.41880(12) 0.0244(6) Uani 1 1 d . . .
H1SB H -0.0186 0.6192 0.4410 0.029 Uiso 1 1 calc R . .
H1SA H 0.0254 0.4717 0.4264 0.029 Uiso 1 1 calc R . .
C2 C 0.1714(3) 0.4373(3) 0.13447(12) 0.0275(7) Uani 1 1 d . . .
H2B H 0.2052 0.5053 0.1111 0.033 Uiso 1 1 calc R . .
H2A H 0.1377 0.3901 0.1081 0.033 Uiso 1 1 calc R . .
C2S C -0.1749(3) 0.5415(3) 0.43411(13) 0.0300(7) Uani 1 1 d . . .
H2SB H -0.2019 0.5507 0.4756 0.036 Uiso 1 1 calc R . .
H2SA H -0.1856 0.4585 0.4239 0.036 Uiso 1 1 calc R . .
C3 C 0.2853(3) 0.3453(2) 0.16269(11) 0.0245(6) Uani 1 1 d . . .
H3 H 0.3442 0.2982 0.1313 0.029 Uiso 1 1 calc R . .
C3S C -0.2522(3) 0.6517(3) 0.39772(14) 0.0337(7) Uani 1 1 d . . .
H3SB H -0.2687 0.7330 0.4164 0.040 Uiso 1 1 calc R . .
H3SA H -0.3367 0.6357 0.3907 0.040 Uiso 1 1 calc R . .
C4 C 0.2320(3) 0.2460(2) 0.20324(11) 0.0254(6) Uani 1 1 d . . .
H4A H 0.1995 0.1912 0.1800 0.030 Uiso 1 1 calc R . .
H4B H 0.3047 0.1909 0.2233 0.030 Uiso 1 1 calc R . .
C4S C -0.1621(3) 0.6540(3) 0.34178(13) 0.0305(7) Uani 1 1 d . . .
H4SA H -0.1870 0.6065 0.3127 0.037 Uiso 1 1 calc R . .
H4SB H -0.1666 0.7427 0.3260 0.037 Uiso 1 1 calc R . .
C5 C 0.1217(3) 0.3034(2) 0.24834(11) 0.0214(6) Uani 1 1 d . . .
H5 H 0.0847 0.2318 0.2675 0.026 Uiso 1 1 calc R . .
C6 C 0.0115(3) 0.3973(3) 0.21873(12) 0.0244(6) Uani 1 1 d . . .
H6B H -0.0540 0.4405 0.2486 0.029 Uiso 1 1 calc R . .
H6A H -0.0323 0.3487 0.1972 0.029 Uiso 1 1 calc R . .
C7 C 0.0186(3) 0.7176(2) 0.21412(12) 0.0226(6) Uani 1 1 d . . .
C8 C -0.0954(3) 0.7737(3) 0.18867(13) 0.0298(7) Uani 1 1 d . . .
H8 H -0.1302 0.7255 0.1656 0.036 Uiso 1 1 calc R . .
C9 C -0.1588(3) 0.9002(3) 0.19687(14) 0.0350(7) Uani 1 1 d . . .
H9 H -0.2357 0.9382 0.1787 0.042 Uiso 1 1 calc R . .
C10 C -0.1110(3) 0.9707(3) 0.23114(13) 0.0322(7) Uani 1 1 d . . .
H10 H -0.1540 1.0574 0.2361 0.039 Uiso 1 1 calc R . .
C11 C 0.0008(3) 0.9147(3) 0.25861(12) 0.0252(6) Uani 1 1 d . . .
H11 H 0.0317 0.9629 0.2832 0.030 Uiso 1 1 calc R . .
C12 C 0.0675(3) 0.7896(2) 0.25039(11) 0.0204(6) Uani 1 1 d . . .
C13 C 0.4964(3) 0.4049(3) 0.16622(11) 0.0238(6) Uani 1 1 d . . .
C14 C 0.5874(3) 0.2885(3) 0.15962(12) 0.0308(7) Uani 1 1 d . . .
H14 H 0.5611 0.2112 0.1702 0.037 Uiso 1 1 calc R . .
C15 C 0.7159(3) 0.2844(3) 0.13782(12) 0.0333(7) Uani 1 1 d . . .
H15 H 0.7768 0.2049 0.1326 0.040 Uiso 1 1 calc R . .
C16 C 0.7539(3) 0.3979(3) 0.12373(13) 0.0335(7) Uani 1 1 d . . .
H16 H 0.8419 0.3959 0.1093 0.040 Uiso 1 1 calc R . .
C17 C 0.6654(3) 0.5141(3) 0.13039(12) 0.0292(7) Uani 1 1 d . . .
H17 H 0.6942 0.5905 0.1213 0.035 Uiso 1 1 calc R . .
C18 C 0.5337(3) 0.5215(3) 0.15027(11) 0.0228(6) Uani 1 1 d . . .
C19 C 0.1699(2) 0.2991(2) 0.35036(11) 0.0169(5) Uani 1 1 d . . .
C20 C 0.0638(2) 0.2533(2) 0.37647(11) 0.0194(6) Uani 1 1 d . . .
H20 H -0.0070 0.2550 0.3550 0.023 Uiso 1 1 calc R . .
C21 C 0.0601(3) 0.2051(2) 0.43354(11) 0.0213(6) Uani 1 1 d . . .
H21 H -0.0114 0.1720 0.4507 0.026 Uiso 1 1 calc R . .
C22 C 0.1620(3) 0.2062(2) 0.46494(11) 0.0209(6) Uani 1 1 d . . .
H22 H 0.1590 0.1760 0.5042 0.025 Uiso 1 1 calc R . .
C23 C 0.2686(3) 0.2512(2) 0.43957(11) 0.0200(6) Uani 1 1 d . . .
H23 H 0.3364 0.2527 0.4622 0.024 Uiso 1 1 calc R . .
C24 C 0.2788(2) 0.2943(2) 0.38145(11) 0.0169(5) Uani 1 1 d . . .
C25 C 0.2855(3) 0.9576(3) 0.28271(13) 0.0302(7) Uani 1 1 d . . .
H25A H 0.2555 0.9719 0.2443 0.045 Uiso 1 1 calc R . .
H25B H 0.3752 0.9677 0.2804 0.045 Uiso 1 1 calc R . .
H25C H 0.2284 1.0197 0.3079 0.045 Uiso 1 1 calc R . .
C26 C 0.4512(3) 0.6931(3) 0.30479(13) 0.0313(7) Uani 1 1 d . . .
H26B H 0.4532 0.6069 0.3221 0.047 Uiso 1 1 calc R . .
H26C H 0.5072 0.7314 0.3243 0.047 Uiso 1 1 calc R . .
H26A H 0.4829 0.6888 0.2639 0.047 Uiso 1 1 calc R . .
C27 C 0.2228(3) 0.7952(2) 0.39184(12) 0.0234(6) Uani 1 1 d . . .
C28 C 0.2990(3) 0.8708(3) 0.42158(13) 0.0328(7) Uani 1 1 d . . .
H28A H 0.3927 0.8312 0.4158 0.049 Uiso 1 1 calc R . .
H28C H 0.2704 0.8700 0.4628 0.049 Uiso 1 1 calc R . .
H28B H 0.2823 0.9590 0.4050 0.049 Uiso 1 1 calc R . .
C29 C 0.0772(3) 0.8598(3) 0.40136(12) 0.0258(6) Uani 1 1 d . . .
H29B H 0.0624 0.9485 0.3855 0.039 Uiso 1 1 calc R . .
H29C H 0.0489 0.8580 0.4426 0.039 Uiso 1 1 calc R . .
H29A H 0.0271 0.8143 0.3821 0.039 Uiso 1 1 calc R . .
C30 C 0.2480(3) 0.6587(3) 0.42083(12) 0.0293(7) Uani 1 1 d . . .
H30A H 0.2118 0.6049 0.3992 0.044 Uiso 1 1 calc R . .
H30C H 0.2059 0.6610 0.4603 0.044 Uiso 1 1 calc R . .
H30B H 0.3422 0.6236 0.4213 0.044 Uiso 1 1 calc R . .
C31 C 0.2596(3) 0.8739(3) 0.13011(13) 0.0331(7) Uani 1 1 d . . .
H31A H 0.1959 0.8353 0.1161 0.050 Uiso 1 1 calc R . .
H31C H 0.2525 0.9600 0.1117 0.050 Uiso 1 1 calc R . .
H31B H 0.2420 0.8786 0.1718 0.050 Uiso 1 1 calc R . .
C32 C 0.5459(3) 0.8676(3) 0.12812(13) 0.0364(8) Uani 1 1 d . . .
H32B H 0.5336 0.8827 0.1691 0.055 Uiso 1 1 calc R . .
H32C H 0.5301 0.9495 0.1054 0.055 Uiso 1 1 calc R . .
H32A H 0.6356 0.8192 0.1181 0.055 Uiso 1 1 calc R . .
C33 C 0.4460(3) 0.7483(3) 0.03242(12) 0.0296(7) Uani 1 1 d . . .
C34 C 0.3817(3) 0.8743(3) 0.00002(13) 0.0391(8) Uani 1 1 d . . .
H34B H 0.3948 0.8638 -0.0414 0.059 Uiso 1 1 calc R . .
H34C H 0.4215 0.9422 0.0084 0.059 Uiso 1 1 calc R . .
H34A H 0.2879 0.8970 0.0125 0.059 Uiso 1 1 calc R . .
C35 C 0.5881(3) 0.7079(4) 0.00698(13) 0.0428(8) Uani 1 1 d . . .
H35A H 0.6294 0.6249 0.0250 0.064 Uiso 1 1 calc R . .
H35C H 0.6349 0.7714 0.0141 0.064 Uiso 1 1 calc R . .
H35B H 0.5911 0.7015 -0.0345 0.064 Uiso 1 1 calc R . .
C36 C 0.3732(3) 0.6474(3) 0.02252(13) 0.0364(8) Uani 1 1 d . . .
H36C H 0.3806 0.6355 -0.0187 0.055 Uiso 1 1 calc R . .
H36B H 0.2809 0.6758 0.0368 0.055 Uiso 1 1 calc R . .
H36A H 0.4118 0.5666 0.0431 0.055 Uiso 1 1 calc R . .
C37 C 0.6500(3) 0.3572(3) 0.31295(13) 0.0297(7) Uani 1 1 d . . .
H37A H 0.6542 0.3128 0.2781 0.045 Uiso 1 1 calc R . .
H37C H 0.7382 0.3453 0.3243 0.045 Uiso 1 1 calc R . .
H37B H 0.6117 0.4483 0.3054 0.045 Uiso 1 1 calc R . .
C38 C 0.5636(3) 0.3588(3) 0.44056(13) 0.0323(7) Uani 1 1 d . . .
H38B H 0.5410 0.4521 0.4354 0.048 Uiso 1 1 calc R . .
H38C H 0.6540 0.3290 0.4500 0.048 Uiso 1 1 calc R . .
H38A H 0.5049 0.3310 0.4719 0.048 Uiso 1 1 calc R . .
C39 C 0.6163(3) 0.1111(3) 0.37864(13) 0.0258(6) Uani 1 1 d . . .
C40 C 0.5832(3) 0.0531(3) 0.32738(16) 0.0443(9) Uani 1 1 d . . .
H40A H 0.4883 0.0658 0.3288 0.066 Uiso 1 1 calc R . .
H40C H 0.6245 -0.0383 0.3287 0.066 Uiso 1 1 calc R . .
H40B H 0.6157 0.0946 0.2917 0.066 Uiso 1 1 calc R . .
C41 C 0.7656(3) 0.0831(3) 0.37858(13) 0.0311(7) Uani 1 1 d . . .
H41B H 0.8017 -0.0093 0.3811 0.047 Uiso 1 1 calc R . .
H41C H 0.7870 0.1199 0.4116 0.047 Uiso 1 1 calc R . .
H41A H 0.8030 0.1209 0.3430 0.047 Uiso 1 1 calc R . .
C42 C 0.5646(3) 0.0455(3) 0.43466(15) 0.0389(8) Uani 1 1 d . . .
H42A H 0.4716 0.0495 0.4338 0.058 Uiso 1 1 calc R . .
H42C H 0.5762 0.0891 0.4676 0.058 Uiso 1 1 calc R . .
H42B H 0.6132 -0.0438 0.4381 0.058 Uiso 1 1 calc R . .
C11P C -0.043(2) 0.7407(18) 0.0228(9) 0.085(7) Uani 0.352(10) 1 d PDU A 2
H11D H -0.0219 0.6604 0.0039 0.128 Uiso 0.352(10) 1 calc PR A 2
H11F H -0.1371 0.7655 0.0342 0.128 Uiso 0.352(10) 1 calc PR A 2
H11E H 0.0044 0.7294 0.0570 0.128 Uiso 0.352(10) 1 calc PR A 2
C11S C -0.0412(11) 0.7042(9) 0.0115(5) 0.077(3) Uani 0.648(10) 1 d PDU A 1
H11C H -0.0782 0.7117 -0.0253 0.116 Uiso 0.648(10) 1 calc PR A 1
H11A H -0.0900 0.6582 0.0405 0.116 Uiso 0.648(10) 1 calc PR A 1
H11B H 0.0506 0.6575 0.0070 0.116 Uiso 0.648(10) 1 calc PR A 1
C12P C -0.0039(16) 0.8415(14) -0.0174(6) 0.090(6) Uani 0.352(10) 1 d PDU A 2
H12D H -0.0627 0.8668 -0.0484 0.108 Uiso 0.352(10) 1 calc PR A 2
H12C H 0.0870 0.8120 -0.0350 0.108 Uiso 0.352(10) 1 calc PR A 2
C12S C -0.0512(7) 0.8457(7) 0.0317(3) 0.063(2) Uani 0.648(10) 1 d PDU A 1
H12B H -0.1442 0.8844 0.0435 0.075 Uiso 0.648(10) 1 calc PR A 1
H12A H -0.0036 0.8360 0.0662 0.075 Uiso 0.648(10) 1 calc PR A 1
C13P C -0.0156(19) 0.9505(15) 0.0193(8) 0.096(6) Uani 0.352(10) 1 d PDU . 2
H13D H -0.1054 0.9772 0.0383 0.115 Uiso 0.352(10) 1 calc PR A 2
H13C H 0.0462 0.9264 0.0491 0.115 Uiso 0.352(10) 1 calc PR A 2
C13S C -0.0006(7) 0.9372(7) -0.0107(3) 0.061(2) Uani 0.648(10) 1 d PDU . 1
H13B H -0.0541 0.9541 -0.0436 0.073 Uiso 0.648(10) 1 calc PR A 1
H13A H 0.0897 0.8957 -0.0253 0.073 Uiso 0.648(10) 1 calc PR A 1

loop_
_atom_site_aniso_label
_atom_site_aniso_U_11
_atom_site_aniso_U_22
_atom_site_aniso_U_33
_atom_site_aniso_U_23
_atom_site_aniso_U_13
_atom_site_aniso_U_12
Fe1 0.0211(2) 0.01600(18) 0.0177(2) 0.00160(15) -0.00526(16) -0.00600(15)
Fe2 0.0227(2) 0.01795(19) 0.0174(2) 0.00291(15) -0.00496(16) -0.00647(16)
Fe3 0.0213(2) 0.01864(19) 0.0153(2) 0.00257(15) -0.00352(16) -0.00608(15)
Si1 0.0174(4) 0.0201(4) 0.0209(4) 0.0025(3) -0.0047(3) -0.0054(3)
Si2 0.0284(4) 0.0260(4) 0.0213(4) 0.0065(3) -0.0069(3) -0.0127(3)
Si3 0.0222(4) 0.0170(4) 0.0232(4) 0.0000(3) -0.0071(3) -0.0057(3)
O1 0.0225(10) 0.0263(10) 0.0243(11) 0.0025(8) -0.0017(8) -0.0039(8)
N1 0.0245(12) 0.0191(11) 0.0219(12) 0.0031(9) -0.0119(10) -0.0060(9)
N2 0.0327(13) 0.0193(11) 0.0164(12) 0.0005(9) -0.0023(10) -0.0089(10)
N3 0.0220(12) 0.0176(11) 0.0175(12) 0.0015(9) -0.0066(9) -0.0074(9)
N4 0.0203(11) 0.0161(10) 0.0210(12) 0.0018(9) -0.0062(9) -0.0043(9)
N5 0.0241(12) 0.0249(12) 0.0187(12) 0.0029(10) -0.0065(10) -0.0080(10)
N6 0.0179(11) 0.0194(11) 0.0161(11) 0.0023(9) -0.0039(9) -0.0040(9)
C1 0.0326(16) 0.0228(14) 0.0220(15) 0.0024(12) -0.0146(13) -0.0103(12)
C1S 0.0283(15) 0.0214(14) 0.0219(15) 0.0015(11) -0.0031(12) -0.0035(12)
C2 0.0446(18) 0.0238(14) 0.0179(15) 0.0022(12) -0.0090(13) -0.0142(13)
C2S 0.0309(16) 0.0280(15) 0.0300(17) 0.0011(13) 0.0005(13) -0.0077(13)
C3 0.0369(16) 0.0213(14) 0.0164(14) -0.0015(11) -0.0030(12) -0.0087(12)
C3S 0.0225(15) 0.0354(17) 0.0417(19) -0.0020(14) -0.0010(14) -0.0053(13)
C4 0.0397(17) 0.0204(14) 0.0193(15) 0.0010(11) -0.0089(13) -0.0112(12)
C4S 0.0242(15) 0.0313(16) 0.0348(18) 0.0003(13) -0.0071(13) -0.0035(13)
C5 0.0290(15) 0.0198(13) 0.0197(14) 0.0032(11) -0.0092(12) -0.0124(12)
C6 0.0280(15) 0.0250(14) 0.0248(15) 0.0021(12) -0.0125(12) -0.0116(12)
C7 0.0244(14) 0.0220(14) 0.0220(15) 0.0024(11) -0.0040(12) -0.0073(11)
C8 0.0297(16) 0.0321(16) 0.0301(17) 0.0008(13) -0.0158(13) -0.0071(13)
C9 0.0312(17) 0.0338(17) 0.0379(19) 0.0006(14) -0.0186(15) 0.0023(14)
C10 0.0320(17) 0.0258(15) 0.0350(18) -0.0017(13) -0.0125(14) 0.0045(13)
C11 0.0294(15) 0.0218(14) 0.0249(16) 0.0005(12) -0.0086(13) -0.0048(12)
C12 0.0208(14) 0.0211(13) 0.0185(14) 0.0059(11) -0.0045(11) -0.0051(11)
C13 0.0303(15) 0.0293(15) 0.0098(13) 0.0024(11) -0.0029(11) -0.0043(12)
C14 0.0453(19) 0.0283(15) 0.0149(15) 0.0043(12) -0.0038(13) -0.0033(14)
C15 0.0331(17) 0.0410(18) 0.0180(15) -0.0017(13) -0.0061(13) 0.0077(14)
C16 0.0255(16) 0.051(2) 0.0225(16) -0.0007(14) -0.0091(13) -0.0031(14)
C17 0.0280(16) 0.0403(17) 0.0217(15) -0.0017(13) -0.0101(13) -0.0091(14)
C18 0.0267(15) 0.0298(15) 0.0126(14) 0.0023(11) -0.0060(11) -0.0072(12)
C19 0.0200(13) 0.0113(12) 0.0187(14) -0.0007(10) -0.0024(11) -0.0022(10)
C20 0.0177(13) 0.0179(13) 0.0228(15) -0.0009(11) -0.0043(11) -0.0037(11)
C21 0.0221(14) 0.0171(13) 0.0243(15) -0.0022(11) 0.0020(12) -0.0053(11)
C22 0.0246(14) 0.0198(13) 0.0154(14) 0.0017(11) 0.0000(11) -0.0019(11)
C23 0.0212(14) 0.0216(13) 0.0169(14) -0.0021(11) -0.0036(11) -0.0031(11)
C24 0.0192(13) 0.0127(12) 0.0174(14) -0.0002(10) -0.0027(11) -0.0012(10)
C25 0.0363(17) 0.0257(15) 0.0334(18) -0.0005(13) -0.0069(14) -0.0156(13)
C26 0.0264(16) 0.0352(16) 0.0347(18) -0.0067(14) -0.0097(14) -0.0068(13)
C27 0.0265(15) 0.0214(14) 0.0231(15) -0.0006(11) -0.0086(12) -0.0043(11)
C28 0.0370(18) 0.0319(16) 0.0319(18) -0.0068(14) -0.0127(14) -0.0063(14)
C29 0.0296(16) 0.0251(14) 0.0226(15) -0.0021(12) -0.0034(12) -0.0058(12)
C30 0.0372(17) 0.0267(15) 0.0231(16) 0.0009(12) -0.0100(13) -0.0037(13)
C31 0.0414(18) 0.0292(16) 0.0280(17) 0.0097(13) -0.0090(14) -0.0090(14)
C32 0.0441(19) 0.0393(18) 0.0318(18) 0.0080(14) -0.0114(15) -0.0214(15)
C33 0.0326(16) 0.0372(17) 0.0213(15) 0.0070(13) -0.0063(13) -0.0141(14)
C34 0.050(2) 0.0439(19) 0.0274(17) 0.0124(15) -0.0126(15) -0.0212(16)
C35 0.0424(19) 0.066(2) 0.0205(17) 0.0008(16) 0.0007(15) -0.0173(18)
C36 0.050(2) 0.0407(18) 0.0238(17) 0.0003(14) -0.0112(15) -0.0176(16)
C37 0.0232(15) 0.0294(15) 0.0357(18) 0.0046(13) -0.0025(13) -0.0076(12)
C38 0.0283(16) 0.0380(17) 0.0341(18) -0.0033(14) -0.0079(14) -0.0123(14)
C39 0.0202(14) 0.0222(14) 0.0350(17) 0.0000(12) -0.0068(13) -0.0039(11)
C40 0.0327(18) 0.0346(18) 0.069(3) -0.0192(17) -0.0166(17) -0.0032(15)
C41 0.0212(15) 0.0329(16) 0.0369(18) -0.0005(14) -0.0058(13) -0.0013(13)
C42 0.0287(17) 0.0256(15) 0.057(2) 0.0120(15) -0.0044(16) -0.0020(13)
C11P 0.074(7) 0.092(8) 0.088(8) -0.009(4) -0.006(4) -0.016(4)
C11S 0.060(4) 0.102(5) 0.072(4) -0.027(3) -0.008(3) -0.015(3)
C12P 0.089(6) 0.093(6) 0.088(6) -0.004(2) -0.009(2) -0.018(2)
C12S 0.057(3) 0.072(3) 0.059(3) -0.0053(18) -0.0104(18) -0.0113(18)
C13P 0.093(6) 0.099(6) 0.094(6) -0.007(2) -0.013(2) -0.018(2)
C13S 0.050(3) 0.072(3) 0.058(3) -0.0078(18) -0.0096(18) -0.0082(18)

loop_
_atom_type_symbol
_atom_type_description
_atom_type_scat_dispersion_real
_atom_type_scat_dispersion_imag
_atom_type_scat_source
C C 0.0033 0.0016 'International Tables Vol C Tables 4.2.6.8 and 6.1.1.4'
H H 0.0000 0.0000 'International Tables Vol C Tables 4.2.6.8 and 6.1.1.4'
N N 0.0061 0.0033 'International Tables Vol C Tables 4.2.6.8 and 6.1.1.4'
O O 0.0106 0.0060 'International Tables Vol C Tables 4.2.6.8 and 6.1.1.4'
Si Si 0.0817 0.0704 'International Tables Vol C Tables 4.2.6.8 and 6.1.1.4'
Fe Fe 0.3463 0.8444 'International Tables Vol C Tables 4.2.6.8 and 6.1.1.4'

loop_
_geom_angle_atom_site_label_1
_geom_angle_atom_site_label_2
_geom_angle_atom_site_label_3
_geom_angle
_geom_angle_site_symmetry_1
_geom_angle_site_symmetry_3
N3 Fe1 N4 150.59(9) . .
N3 Fe1 O1 104.23(8) . .
N4 Fe1 O1 104.82(8) . .
N3 Fe1 N1 95.97(8) . .
N4 Fe1 N1 75.65(8) . .
O1 Fe1 N1 115.26(8) . .
N3 Fe1 Fe3 52.66(6) . .
N4 Fe1 Fe3 99.41(6) . .
O1 Fe1 Fe3 144.73(5) . .
N1 Fe1 Fe3 95.22(6) . .
N3 Fe1 Fe2 99.90(6) . .
N4 Fe1 Fe2 53.02(6) . .
O1 Fe1 Fe2 153.21(5) . .
N1 Fe1 Fe2 49.90(6) . .
Fe3 Fe1 Fe2 61.315(15) . .
N5 Fe2 N1 143.61(9) . .
N5 Fe2 N2 84.72(9) . .
N1 Fe2 N2 94.47(9) . .
N5 Fe2 N4 125.32(9) . .
N1 Fe2 N4 75.86(8) . .
N2 Fe2 N4 140.67(8) . .
N5 Fe2 Fe3 111.11(7) . .
N1 Fe2 Fe3 94.07(6) . .
N2 Fe2 Fe3 47.54(6) . .
N4 Fe2 Fe3 94.50(6) . .
N5 Fe2 Fe1 163.69(7) . .
N1 Fe2 Fe1 52.61(6) . .
N2 Fe2 Fe1 92.97(6) . .
N4 Fe2 Fe1 50.70(6) . .
Fe3 Fe2 Fe1 57.328(14) . .
N6 Fe3 N2 159.49(9) . .
N6 Fe3 N3 86.99(8) . .
N2 Fe3 N3 100.07(9) . .
N6 Fe3 Fe1 99.64(6) . .
N2 Fe3 Fe1 99.77(7) . .
N3 Fe3 Fe1 51.32(6) . .
N6 Fe3 Fe2 146.20(6) . .
N2 Fe3 Fe2 52.10(6) . .
N3 Fe3 Fe2 98.93(6) . .
Fe1 Fe3 Fe2 61.356(15) . .
N6 Si1 C38 113.83(12) . .
N6 Si1 C37 106.22(12) . .
C38 Si1 C37 107.61(13) . .
N6 Si1 C39 113.15(11) . .
C38 Si1 C39 108.99(13) . .
C37 Si1 C39 106.62(13) . .
N5 Si2 C31 105.16(12) . .
N5 Si2 C32 113.05(12) . .
C31 Si2 C32 107.30(15) . .
N5 Si2 C33 113.25(12) . .
C31 Si2 C33 107.13(13) . .
C32 Si2 C33 110.46(13) . .
N4 Si3 C26 107.41(12) . .
N4 Si3 C25 112.57(12) . .
C26 Si3 C25 107.11(14) . .
N4 Si3 C27 112.34(12) . .
C26 Si3 C27 107.88(13) . .
C25 Si3 C27 109.26(13) . .
C4S O1 C1S 109.3(2) . .
C4S O1 Fe1 123.42(16) . .
C1S O1 Fe1 126.86(15) . .
C7 N1 C1 121.4(2) . .
C7 N1 Fe2 106.78(16) . .
C1 N1 Fe2 122.37(17) . .
C7 N1 Fe1 98.45(16) . .
C1 N1 Fe1 120.32(16) . .
Fe2 N1 Fe1 77.49(7) . .
C13 N2 C3 116.7(2) . .
C13 N2 Fe3 111.78(17) . .
C3 N2 Fe3 117.90(16) . .
C13 N2 Fe2 106.10(16) . .
C3 N2 Fe2 118.28(17) . .
Fe3 N2 Fe2 80.35(8) . .
C19 N3 C5 118.49(19) . .
C19 N3 Fe1 110.17(15) . .
C5 N3 Fe1 119.35(15) . .
C19 N3 Fe3 107.15(15) . .
C5 N3 Fe3 117.93(16) . .
Fe1 N3 Fe3 76.01(7) . .
C12 N4 Si3 124.99(17) . .
C12 N4 Fe1 97.55(15) . .
Si3 N4 Fe1 126.81(11) . .
C12 N4 Fe2 102.20(16) . .
Si3 N4 Fe2 117.25(11) . .
Fe1 N4 Fe2 76.28(7) . .
C18 N5 Si2 126.25(18) . .
C18 N5 Fe2 110.45(16) . .
Si2 N5 Fe2 121.67(12) . .
C24 N6 Si1 126.58(17) . .
C24 N6 Fe3 110.13(16) . .
Si1 N6 Fe3 121.38(11) . .
N1 C1 C2 110.6(2) . .
N1 C1 C6 110.8(2) . .
C2 C1 C6 110.6(2) . .
N1 C1 H1 108.3 . .
C2 C1 H1 108.3 . .
C6 C1 H1 108.3 . .
O1 C1S C2S 104.4(2) . .
O1 C1S H1SB 110.9 . .
C2S C1S H1SB 110.9 . .
O1 C1S H1SA 110.9 . .
C2S C1S H1SA 110.9 . .
H1SB C1S H1SA 108.9 . .
C1 C2 C3 114.3(2) . .
C1 C2 H2B 108.7 . .
C3 C2 H2B 108.7 . .
C1 C2 H2A 108.7 . .
C3 C2 H2A 108.7 . .
H2B C2 H2A 107.6 . .
C1S C2S C3S 102.4(2) . .
C1S C2S H2SB 111.3 . .
C3S C2S H2SB 111.3 . .
C1S C2S H2SA 111.3 . .
C3S C2S H2SA 111.3 . .
H2SB C2S H2SA 109.2 . .
N2 C3 C4 113.4(2) . .
N2 C3 C2 112.7(2) . .
C4 C3 C2 109.2(2) . .
N2 C3 H3 107.1 . .
C4 C3 H3 107.1 . .
C2 C3 H3 107.1 . .
C2S C3S C4S 103.0(2) . .
C2S C3S H3SB 111.2 . .
C4S C3S H3SB 111.2 . .
C2S C3S H3SA 111.2 . .
C4S C3S H3SA 111.2 . .
H3SB C3S H3SA 109.1 . .
C5 C4 C3 114.2(2) . .
C5 C4 H4A 108.7 . .
C3 C4 H4A 108.7 . .
C5 C4 H4B 108.7 . .
C3 C4 H4B 108.7 . .
H4A C4 H4B 107.6 . .
O1 C4S C3S 105.4(2) . .
O1 C4S H4SA 110.7 . .
C3S C4S H4SA 110.7 . .
O1 C4S H4SB 110.7 . .
C3S C4S H4SB 110.7 . .
H4SA C4S H4SB 108.8 . .
N3 C5 C4 110.8(2) . .
N3 C5 C6 114.2(2) . .
C4 C5 C6 109.9(2) . .
N3 C5 H5 107.2 . .
C4 C5 H5 107.2 . .
C6 C5 H5 107.2 . .
C5 C6 C1 114.0(2) . .
C5 C6 H6B 108.8 . .
C1 C6 H6B 108.8 . .
C5 C6 H6A 108.8 . .
C1 C6 H6A 108.8 . .
H6B C6 H6A 107.6 . .
C8 C7 N1 127.9(3) . .
C8 C7 C12 119.4(2) . .
N1 C7 C12 112.8(2) . .
C7 C8 C9 120.4(3) . .
C7 C8 H8 119.8 . .
C9 C8 H8 119.8 . .
C10 C9 C8 120.5(3) . .
C10 C9 H9 119.7 . .
C8 C9 H9 119.7 . .
C9 C10 C11 120.0(3) . .
C9 C10 H10 120.0 . .
C11 C10 H10 120.0 . .
C12 C11 C10 120.8(3) . .
C12 C11 H11 119.6 . .
C10 C11 H11 119.6 . .
C11 C12 C7 119.0(2) . .
C11 C12 N4 126.2(2) . .
C7 C12 N4 114.9(2) . .
C14 C13 C18 120.4(3) . .
C14 C13 N2 122.5(2) . .
C18 C13 N2 117.1(2) . .
C15 C14 C13 120.9(3) . .
C15 C14 H14 119.6 . .
C13 C14 H14 119.6 . .
C16 C15 C14 119.1(3) . .
C16 C15 H15 120.5 . .
C14 C15 H15 120.5 . .
C17 C16 C15 120.8(3) . .
C17 C16 H16 119.6 . .
C15 C16 H16 119.6 . .
C16 C17 C18 121.4(3) . .
C16 C17 H17 119.3 . .
C18 C17 H17 119.3 . .
N5 C18 C17 125.0(2) . .
N5 C18 C13 117.7(2) . .
C17 C18 C13 117.3(3) . .
C20 C19 N3 123.0(2) . .
C20 C19 C24 120.4(2) . .
N3 C19 C24 116.6(2) . .
C21 C20 C19 121.0(2) . .
C21 C20 H20 119.5 . .
C19 C20 H20 119.5 . .
C22 C21 C20 119.1(2) . .
C22 C21 H21 120.4 . .
C20 C21 H21 120.4 . .
C21 C22 C23 120.6(2) . .
C21 C22 H22 119.7 . .
C23 C22 H22 119.7 . .
C22 C23 C24 121.8(2) . .
C22 C23 H23 119.1 . .
C24 C23 H23 119.1 . .
C23 C24 N6 124.4(2) . .
C23 C24 C19 116.9(2) . .
N6 C24 C19 118.7(2) . .
Si3 C25 H25A 109.5 . .
Si3 C25 H25B 109.5 . .
H25A C25 H25B 109.5 . .
Si3 C25 H25C 109.5 . .
H25A C25 H25C 109.5 . .
H25B C25 H25C 109.5 . .
Si3 C26 H26B 109.5 . .
Si3 C26 H26C 109.5 . .
H26B C26 H26C 109.5 . .
Si3 C26 H26A 109.5 . .
H26B C26 H26A 109.5 . .
H26C C26 H26A 109.5 . .
C29 C27 C28 108.1(2) . .
C29 C27 C30 109.6(2) . .
C28 C27 C30 107.6(2) . .
C29 C27 Si3 110.87(18) . .
C28 C27 Si3 109.92(19) . .
C30 C27 Si3 110.65(19) . .
C27 C28 H28A 109.5 . .
C27 C28 H28C 109.5 . .
H28A C28 H28C 109.5 . .
C27 C28 H28B 109.5 . .
H28A C28 H28B 109.5 . .
H28C C28 H28B 109.5 . .
C27 C29 H29B 109.5 . .
C27 C29 H29C 109.5 . .
H29B C29 H29C 109.5 . .
C27 C29 H29A 109.5 . .
H29B C29 H29A 109.5 . .
H29C C29 H29A 109.5 . .
C27 C30 H30A 109.5 . .
C27 C30 H30C 109.5 . .
H30A C30 H30C 109.5 . .
C27 C30 H30B 109.5 . .
H30A C30 H30B 109.5 . .
H30C C30 H30B 109.5 . .
Si2 C31 H31A 109.5 . .
Si2 C31 H31C 109.5 . .
H31A C31 H31C 109.5 . .
Si2 C31 H31B 109.5 . .
H31A C31 H31B 109.5 . .
H31C C31 H31B 109.5 . .
Si2 C32 H32B 109.5 . .
Si2 C32 H32C 109.5 . .
H32B C32 H32C 109.5 . .
Si2 C32 H32A 109.5 . .
H32B C32 H32A 109.5 . .
H32C C32 H32A 109.5 . .
C35 C33 C36 109.5(3) . .
C35 C33 C34 108.0(2) . .
C36 C33 C34 107.9(2) . .
C35 C33 Si2 113.3(2) . .
C36 C33 Si2 109.45(19) . .
C34 C33 Si2 108.5(2) . .
C33 C34 H34B 109.5 . .
C33 C34 H34C 109.5 . .
H34B C34 H34C 109.5 . .
C33 C34 H34A 109.5 . .
H34B C34 H34A 109.5 . .
H34C C34 H34A 109.5 . .
C33 C35 H35A 109.5 . .
C33 C35 H35C 109.5 . .
H35A C35 H35C 109.5 . .
C33 C35 H35B 109.5 . .
H35A C35 H35B 109.5 . .
H35C C35 H35B 109.5 . .
C33 C36 H36C 109.5 . .
C33 C36 H36B 109.5 . .
H36C C36 H36B 109.5 . .
C33 C36 H36A 109.5 . .
H36C C36 H36A 109.5 . .
H36B C36 H36A 109.5 . .
Si1 C37 H37A 109.5 . .
Si1 C37 H37C 109.5 . .
H37A C37 H37C 109.5 . .
Si1 C37 H37B 109.5 . .
H37A C37 H37B 109.5 . .
H37C C37 H37B 109.5 . .
Si1 C38 H38B 109.5 . .
Si1 C38 H38C 109.5 . .
H38B C38 H38C 109.5 . .
Si1 C38 H38A 109.5 . .
H38B C38 H38A 109.5 . .
H38C C38 H38A 109.5 . .
C40 C39 C41 109.3(2) . .
C40 C39 C42 109.2(3) . .
C41 C39 C42 106.6(2) . .
C40 C39 Si1 108.8(2) . .
C41 C39 Si1 109.64(19) . .
C42 C39 Si1 113.2(2) . .
C39 C40 H40A 109.5 . .
C39 C40 H40C 109.5 . .
H40A C40 H40C 109.5 . .
C39 C40 H40B 109.5 . .
H40A C40 H40B 109.5 . .
H40C C40 H40B 109.5 . .
C39 C41 H41B 109.5 . .
C39 C41 H41C 109.5 . .
H41B C41 H41C 109.5 . .
C39 C41 H41A 109.5 . .
H41B C41 H41A 109.5 . .
H41C C41 H41A 109.5 . .
C39 C42 H42A 109.5 . .
C39 C42 H42C 109.5 . .
H42A C42 H42C 109.5 . .
C39 C42 H42B 109.5 . .
H42A C42 H42B 109.5 . .
H42C C42 H42B 109.5 . .
C12P C11P H11D 109.5 . .
C12P C11P H11F 109.5 . .
H11D C11P H11F 109.5 . .
C12P C11P H11E 109.5 . .
H11D C11P H11E 109.5 . .
H11F C11P H11E 109.5 . .
C11P C12P C13P 104.4(14) . .
C11P C12P H12D 110.9 . .
C13P C12P H12D 110.9 . .
C11P C12P H12C 110.9 . .
C13P C12P H12C 110.9 . .
H12D C12P H12C 108.9 . .
C13S C12S C11S 117.4(7) . .
C13S C12S H12B 108.0 . .
C11S C12S H12B 108.0 . .
C13S C12S H12A 108.0 . .
C11S C12S H12A 108.0 . .
H12B C12S H12A 107.2 . .
C13P C13P C12P 104.8(19) 2_575 .
C13P C13P H13D 110.8 2_575 .
C12P C13P H13D 110.8 . .
C13P C13P H13C 110.8 2_575 .
C12P C13P H13C 110.8 . .
H13D C13P H13C 108.9 . .
C12S C13S C13S 116.4(9) . 2_575
C12S C13S H13B 108.2 . .
C13S C13S H13B 108.2 2_575 .
C12S C13S H13A 108.2 . .
C13S C13S H13A 108.2 2_575 .
H13B C13S H13A 107.3 . .

loop_
_geom_bond_atom_site_label_1
_geom_bond_atom_site_label_2
_geom_bond_distance
_geom_bond_site_symmetry_2
Fe1 N3 2.016(2) .
Fe1 N4 2.081(2) .
Fe1 O1 2.1162(18) .
Fe1 N1 2.126(2) .
Fe1 Fe3 2.5061(5) .
Fe1 Fe2 2.6129(5) .
Fe2 N5 1.950(2) .
Fe2 N1 2.047(2) .
Fe2 N2 2.091(2) .
Fe2 N4 2.149(2) .
Fe2 Fe3 2.6118(5) .
Fe3 N6 1.938(2) .
Fe3 N2 1.955(2) .
Fe3 N3 2.053(2) .
Si1 N6 1.731(2) .
Si1 C38 1.876(3) .
Si1 C37 1.879(3) .
Si1 C39 1.902(3) .
Si2 N5 1.734(2) .
Si2 C31 1.869(3) .
Si2 C32 1.879(3) .
Si2 C33 1.905(3) .
Si3 N4 1.757(2) .
Si3 C26 1.863(3) .
Si3 C25 1.876(3) .
Si3 C27 1.891(3) .
O1 C4S 1.461(3) .
O1 C1S 1.464(3) .
N1 C7 1.410(3) .
N1 C1 1.479(3) .
N2 C13 1.430(3) .
N2 C3 1.500(3) .
N3 C19 1.426(3) .
N3 C5 1.489(3) .
N4 C12 1.443(3) .
N5 C18 1.402(3) .
N6 C24 1.410(3) .
C1 C2 1.532(4) .
C1 C6 1.542(4) .
C1 H1 1.0000 .
C1S C2S 1.495(4) .
C1S H1SB 0.9900 .
C1S H1SA 0.9900 .
C2 C3 1.539(4) .
C2 H2B 0.9900 .
C2 H2A 0.9900 .
C2S C3S 1.525(4) .
C2S H2SB 0.9900 .
C2S H2SA 0.9900 .
C3 C4 1.537(4) .
C3 H3 1.0000 .
C3S C4S 1.533(4) .
C3S H3SB 0.9900 .
C3S H3SA 0.9900 .
C4 C5 1.534(4) .
C4 H4A 0.9900 .
C4 H4B 0.9900 .
C4S H4SA 0.9900 .
C4S H4SB 0.9900 .
C5 C6 1.538(4) .
C5 H5 1.0000 .
C6 H6B 0.9900 .
C6 H6A 0.9900 .
C7 C8 1.391(4) .
C7 C12 1.428(4) .
C8 C9 1.392(4) .
C8 H8 0.9500 .
C9 C10 1.378(4) .
C9 H9 0.9500 .
C10 C11 1.396(4) .
C10 H10 0.9500 .
C11 C12 1.388(4) .
C11 H11 0.9500 .
C13 C14 1.397(4) .
C13 C18 1.420(4) .
C14 C15 1.390(4) .
C14 H14 0.9500 .
C15 C16 1.388(4) .
C15 H15 0.9500 .
C16 C17 1.384(4) .
C16 H16 0.9500 .
C17 C18 1.405(4) .
C17 H17 0.9500 .
C19 C20 1.395(3) .
C19 C24 1.428(4) .
C20 C21 1.392(4) .
C20 H20 0.9500 .
C21 C22 1.383(4) .
C21 H21 0.9500 .
C22 C23 1.389(4) .
C22 H22 0.9500 .
C23 C24 1.402(3) .
C23 H23 0.9500 .
C25 H25A 0.9800 .
C25 H25B 0.9800 .
C25 H25C 0.9800 .
C26 H26B 0.9800 .
C26 H26C 0.9800 .
C26 H26A 0.9800 .
C27 C29 1.531(4) .
C27 C28 1.545(4) .
C27 C30 1.545(4) .
C28 H28A 0.9800 .
C28 H28C 0.9800 .
C28 H28B 0.9800 .
C29 H29B 0.9800 .
C29 H29C 0.9800 .
C29 H29A 0.9800 .
C30 H30A 0.9800 .
C30 H30C 0.9800 .
C30 H30B 0.9800 .
C31 H31A 0.9800 .
C31 H31C 0.9800 .
C31 H31B 0.9800 .
C32 H32B 0.9800 .
C32 H32C 0.9800 .
C32 H32A 0.9800 .
C33 C35 1.527(4) .
C33 C36 1.535(4) .
C33 C34 1.543(4) .
C34 H34B 0.9800 .
C34 H34C 0.9800 .
C34 H34A 0.9800 .
C35 H35A 0.9800 .
C35 H35C 0.9800 .
C35 H35B 0.9800 .
C36 H36C 0.9800 .
C36 H36B 0.9800 .
C36 H36A 0.9800 .
C37 H37A 0.9800 .
C37 H37C 0.9800 .
C37 H37B 0.9800 .
C38 H38B 0.9800 .
C38 H38C 0.9800 .
C38 H38A 0.9800 .
C39 C40 1.525(4) .
C39 C41 1.538(4) .
C39 C42 1.543(4) .
C40 H40A 0.9800 .
C40 H40C 0.9800 .
C40 H40B 0.9800 .
C41 H41B 0.9800 .
C41 H41C 0.9800 .
C41 H41A 0.9800 .
C42 H42A 0.9800 .
C42 H42C 0.9800 .
C42 H42B 0.9800 .
C11P C12P 1.482(16) .
C11P H11D 0.9800 .
C11P H11F 0.9800 .
C11P H11E 0.9800 .
C11S C12S 1.625(10) .
C11S H11C 0.9800 .
C11S H11A 0.9800 .
C11S H11B 0.9800 .
C12P C13P 1.502(16) .
C12P H12D 0.9900 .
C12P H12C 0.9900 .
C12S C13S 1.488(9) .
C12S H12B 0.9900 .
C12S H12A 0.9900 .
C13P C13P 1.42(3) 2_575
C13P H13D 0.9900 .
C13P H13C 0.9900 .
C13S C13S 1.499(16) 2_575
C13S H13B 0.9900 .
C13S H13A 0.9900 .

loop_
_geom_torsion_atom_site_label_1
_geom_torsion_atom_site_label_2
_geom_torsion_atom_site_label_3
_geom_torsion_atom_site_label_4
_geom_torsion
_geom_torsion_site_symmetry_4
N3 Fe1 Fe2 N5 -85.2(2) .
N4 Fe1 Fe2 N5 82.1(3) .
O1 Fe1 Fe2 N5 120.8(3) .
N1 Fe1 Fe2 N5 -174.7(3) .
Fe3 Fe1 Fe2 N5 -48.1(2) .
N3 Fe1 Fe2 N1 89.48(10) .
N4 Fe1 Fe2 N1 -103.20(10) .
O1 Fe1 Fe2 N1 -64.55(14) .
Fe3 Fe1 Fe2 N1 126.61(8) .
N3 Fe1 Fe2 N2 -3.88(9) .
N4 Fe1 Fe2 N2 163.44(10) .
O1 Fe1 Fe2 N2 -157.91(13) .
N1 Fe1 Fe2 N2 -93.36(10) .
Fe3 Fe1 Fe2 N2 33.25(6) .
N3 Fe1 Fe2 N4 -167.32(9) .
O1 Fe1 Fe2 N4 38.65(14) .
N1 Fe1 Fe2 N4 103.20(10) .
Fe3 Fe1 Fe2 N4 -130.19(7) .
N3 Fe1 Fe2 Fe3 -37.13(6) .
N4 Fe1 Fe2 Fe3 130.19(7) .
O1 Fe1 Fe2 Fe3 168.84(12) .
N1 Fe1 Fe2 Fe3 -126.61(8) .
N3 Fe1 Fe3 N6 -78.22(10) .
N4 Fe1 Fe3 N6 111.97(9) .
O1 Fe1 Fe3 N6 -21.13(11) .
N1 Fe1 Fe3 N6 -171.75(8) .
Fe2 Fe1 Fe3 N6 150.18(6) .
N3 Fe1 Fe3 N2 95.13(10) .
N4 Fe1 Fe3 N2 -74.67(9) .
O1 Fe1 Fe3 N2 152.23(11) .
N1 Fe1 Fe3 N2 1.61(9) .
Fe2 Fe1 Fe3 N2 -36.46(7) .
N4 Fe1 Fe3 N3 -169.81(10) .
O1 Fe1 Fe3 N3 57.09(12) .
N1 Fe1 Fe3 N3 -93.53(9) .
Fe2 Fe1 Fe3 N3 -131.59(8) .
N3 Fe1 Fe3 Fe2 131.59(8) .
N4 Fe1 Fe3 Fe2 -38.21(6) .
O1 Fe1 Fe3 Fe2 -171.31(9) .
N1 Fe1 Fe3 Fe2 38.07(6) .
N5 Fe2 Fe3 N6 105.28(13) .
N1 Fe2 Fe3 N6 -101.52(13) .
N2 Fe2 Fe3 N6 166.14(14) .
N4 Fe2 Fe3 N6 -25.41(13) .
Fe1 Fe2 Fe3 N6 -61.78(11) .
N5 Fe2 Fe3 N2 -60.86(11) .
N1 Fe2 Fe3 N2 92.34(11) .
N4 Fe2 Fe3 N2 168.45(10) .
Fe1 Fe2 Fe3 N2 132.08(9) .
N5 Fe2 Fe3 N3 -156.71(9) .
N1 Fe2 Fe3 N3 -3.52(9) .
N2 Fe2 Fe3 N3 -95.86(10) .
N4 Fe2 Fe3 N3 72.59(8) .
Fe1 Fe2 Fe3 N3 36.23(6) .
N5 Fe2 Fe3 Fe1 167.06(7) .
N1 Fe2 Fe3 Fe1 -39.74(6) .
N2 Fe2 Fe3 Fe1 -132.08(9) .
N4 Fe2 Fe3 Fe1 36.37(6) .
N3 Fe1 O1 C4S -106.7(2) .
N4 Fe1 O1 C4S 77.9(2) .
N1 Fe1 O1 C4S -3.0(2) .
Fe3 Fe1 O1 C4S -150.26(16) .
Fe2 Fe1 O1 C4S 46.8(3) .
N3 Fe1 O1 C1S 65.1(2) .
N4 Fe1 O1 C1S -110.21(19) .
N1 Fe1 O1 C1S 168.92(18) .
Fe3 Fe1 O1 C1S 21.6(2) .
Fe2 Fe1 O1 C1S -141.29(16) .
N5 Fe2 N1 C7 -87.3(2) .
N2 Fe2 N1 C7 -174.50(17) .
N4 Fe2 N1 C7 44.20(16) .
Fe3 Fe2 N1 C7 137.82(16) .
Fe1 Fe2 N1 C7 95.18(17) .
N5 Fe2 N1 C1 59.3(2) .
N2 Fe2 N1 C1 -27.82(19) .
N4 Fe2 N1 C1 -169.1(2) .
Fe3 Fe2 N1 C1 -75.50(18) .
Fe1 Fe2 N1 C1 -118.1(2) .
N5 Fe2 N1 Fe1 177.49(12) .
N2 Fe2 N1 Fe1 90.32(8) .
N4 Fe2 N1 Fe1 -50.98(7) .
Fe3 Fe2 N1 Fe1 42.64(5) .
N3 Fe1 N1 C7 156.64(15) .
N4 Fe1 N1 C7 -52.03(15) .
O1 Fe1 N1 C7 47.82(17) .
Fe3 Fe1 N1 C7 -150.43(14) .
Fe2 Fe1 N1 C7 -105.43(16) .
N3 Fe1 N1 C1 22.4(2) .
N4 Fe1 N1 C1 173.8(2) .
O1 Fe1 N1 C1 -86.4(2) .
Fe3 Fe1 N1 C1 75.36(19) .
Fe2 Fe1 N1 C1 120.4(2) .
N3 Fe1 N1 Fe2 -97.93(8) .
N4 Fe1 N1 Fe2 53.40(7) .
O1 Fe1 N1 Fe2 153.25(6) .
Fe3 Fe1 N1 Fe2 -45.00(5) .
N6 Fe3 N2 C13 -54.0(3) .
N3 Fe3 N2 C13 -162.88(17) .
Fe1 Fe3 N2 C13 144.96(16) .
Fe2 Fe3 N2 C13 103.59(18) .
N6 Fe3 N2 C3 85.4(3) .
N3 Fe3 N2 C3 -23.5(2) .
Fe1 Fe3 N2 C3 -75.61(18) .
Fe2 Fe3 N2 C3 -117.0(2) .
N6 Fe3 N2 Fe2 -157.6(2) .
N3 Fe3 N2 Fe2 93.53(8) .
Fe1 Fe3 N2 Fe2 41.37(6) .
N5 Fe2 N2 C13 15.05(16) .
N1 Fe2 N2 C13 158.53(16) .
N4 Fe2 N2 C13 -128.40(16) .
Fe3 Fe2 N2 C13 -110.04(18) .
Fe1 Fe2 N2 C13 -148.76(15) .
N5 Fe2 N2 C3 -118.33(18) .
N1 Fe2 N2 C3 25.15(18) .
N4 Fe2 N2 C3 98.2(2) .
Fe3 Fe2 N2 C3 116.6(2) .
Fe1 Fe2 N2 C3 77.86(17) .
N5 Fe2 N2 Fe3 125.09(9) .
N1 Fe2 N2 Fe3 -91.43(8) .
N4 Fe2 N2 Fe3 -18.36(16) .
Fe1 Fe2 N2 Fe3 -38.72(6) .
N4 Fe1 N3 C19 124.26(19) .
O1 Fe1 N3 C19 -46.56(17) .
N1 Fe1 N3 C19 -164.54(16) .
Fe3 Fe1 N3 C19 103.43(17) .
Fe2 Fe1 N3 C19 145.19(15) .
N4 Fe1 N3 C5 -93.6(2) .
O1 Fe1 N3 C5 95.57(18) .
N1 Fe1 N3 C5 -22.41(19) .
Fe3 Fe1 N3 C5 -114.44(19) .
Fe2 Fe1 N3 C5 -72.68(18) .
N4 Fe1 N3 Fe3 20.83(19) .
O1 Fe1 N3 Fe3 -149.99(6) .
N1 Fe1 N3 Fe3 92.03(8) .
Fe2 Fe1 N3 Fe3 41.76(6) .
N6 Fe3 N3 C19 -2.27(16) .
N2 Fe3 N3 C19 158.33(15) .
Fe1 Fe3 N3 C19 -107.16(16) .
Fe2 Fe3 N3 C19 -148.79(14) .
N6 Fe3 N3 C5 -139.04(17) .
N2 Fe3 N3 C5 21.57(18) .
Fe1 Fe3 N3 C5 116.08(18) .
Fe2 Fe3 N3 C5 74.44(16) .
N6 Fe3 N3 Fe1 104.88(8) .
N2 Fe3 N3 Fe1 -94.51(8) .
Fe2 Fe3 N3 Fe1 -41.64(6) .
C26 Si3 N4 C12 -154.2(2) .
C25 Si3 N4 C12 -36.5(2) .
C27 Si3 N4 C12 87.4(2) .
C26 Si3 N4 Fe1 69.44(18) .
C25 Si3 N4 Fe1 -172.90(14) .
C27 Si3 N4 Fe1 -49.04(18) .
C26 Si3 N4 Fe2 -23.56(16) .
C25 Si3 N4 Fe2 94.10(14) .
C27 Si3 N4 Fe2 -142.04(12) .
N3 Fe1 N4 C12 126.92(19) .
O1 Fe1 N4 C12 -62.28(16) .
N1 Fe1 N4 C12 50.54(15) .
Fe3 Fe1 N4 C12 143.57(14) .
Fe2 Fe1 N4 C12 100.78(16) .
N3 Fe1 N4 Si3 -87.8(2) .
O1 Fe1 N4 Si3 82.98(15) .
N1 Fe1 N4 Si3 -164.19(16) .
Fe3 Fe1 N4 Si3 -71.16(14) .
Fe2 Fe1 N4 Si3 -113.95(16) .
N3 Fe1 N4 Fe2 26.14(19) .
O1 Fe1 N4 Fe2 -163.07(6) .
N1 Fe1 N4 Fe2 -50.24(7) .
Fe3 Fe1 N4 Fe2 42.79(5) .
N5 Fe2 N4 C12 105.02(16) .
N1 Fe2 N4 C12 -42.00(15) .
N2 Fe2 N4 C12 -121.60(17) .
Fe3 Fe2 N4 C12 -135.08(14) .
Fe1 Fe2 N4 C12 -94.91(15) .
N5 Fe2 N4 Si3 -35.45(16) .
N1 Fe2 N4 Si3 177.53(13) .
N2 Fe2 N4 Si3 97.93(15) .
Fe3 Fe2 N4 Si3 84.45(11) .
Fe1 Fe2 N4 Si3 124.62(14) .
N5 Fe2 N4 Fe1 -160.07(8) .
N1 Fe2 N4 Fe1 52.91(7) .
N2 Fe2 N4 Fe1 -26.69(15) .
Fe3 Fe2 N4 Fe1 -40.17(5) .
C31 Si2 N5 C18 166.6(2) .
C32 Si2 N5 C18 -76.6(3) .
C33 Si2 N5 C18 50.0(3) .
C31 Si2 N5 Fe2 2.59(18) .
C32 Si2 N5 Fe2 119.34(16) .
C33 Si2 N5 Fe2 -114.05(15) .
N1 Fe2 N5 C18 -108.4(2) .
N2 Fe2 N5 C18 -18.03(17) .
N4 Fe2 N5 C18 134.42(16) .
Fe3 Fe2 N5 C18 22.30(18) .
Fe1 Fe2 N5 C18 64.5(3) .
N1 Fe2 N5 Si2 57.9(2) .
N2 Fe2 N5 Si2 148.28(15) .
N4 Fe2 N5 Si2 -59.28(17) .
Fe3 Fe2 N5 Si2 -171.39(11) .
Fe1 Fe2 N5 Si2 -129.23(18) .
C38 Si1 N6 C24 -67.1(2) .
C37 Si1 N6 C24 174.6(2) .
C39 Si1 N6 C24 58.0(2) .
C38 Si1 N6 Fe3 130.23(14) .
C37 Si1 N6 Fe3 12.01(17) .
C39 Si1 N6 Fe3 -104.62(15) .
N2 Fe3 N6 C24 -112.8(3) .
N3 Fe3 N6 C24 -1.71(16) .
Fe1 Fe3 N6 C24 48.23(16) .
Fe2 Fe3 N6 C24 99.89(17) .
N2 Fe3 N6 Si1 52.4(3) .
N3 Fe3 N6 Si1 163.50(14) .
Fe1 Fe3 N6 Si1 -146.56(11) .
Fe2 Fe3 N6 Si1 -94.90(15) .
C7 N1 C1 C2 130.2(2) .
Fe2 N1 C1 C2 -11.7(3) .
Fe1 N1 C1 C2 -105.9(2) .
C7 N1 C1 C6 -106.8(3) .
Fe2 N1 C1 C6 111.3(2) .
Fe1 N1 C1 C6 17.0(3) .
C4S O1 C1S C2S 23.7(3) .
Fe1 O1 C1S C2S -149.14(17) .
N1 C1 C2 C3 70.5(3) .
C6 C1 C2 C3 -52.5(3) .
O1 C1S C2S C3S -37.6(3) .
C13 N2 C3 C4 122.3(2) .
Fe3 N2 C3 C4 -15.1(3) .
Fe2 N2 C3 C4 -109.1(2) .
C13 N2 C3 C2 -113.0(3) .
Fe3 N2 C3 C2 109.5(2) .
Fe2 N2 C3 C2 15.6(3) .
C1 C2 C3 N2 -73.4(3) .
C1 C2 C3 C4 53.5(3) .
C1S C2S C3S C4S 37.3(3) .
N2 C3 C4 C5 72.1(3) .
C2 C3 C4 C5 -54.5(3) .
C1S O1 C4S C3S 0.2(3) .
Fe1 O1 C4S C3S 173.32(17) .
C2S C3S C4S O1 -23.4(3) .
C19 N3 C5 C4 -112.6(2) .
Fe1 N3 C5 C4 108.4(2) .
Fe3 N3 C5 C4 19.3(3) .
C19 N3 C5 C6 122.6(2) .
Fe1 N3 C5 C6 -16.4(3) .
Fe3 N3 C5 C6 -105.5(2) .
C3 C4 C5 N3 -73.0(3) .
C3 C4 C5 C6 54.2(3) .
N3 C5 C6 C1 73.1(3) .
C4 C5 C6 C1 -52.2(3) .
N1 C1 C6 C5 -71.3(3) .
C2 C1 C6 C5 51.6(3) .
C1 N1 C7 C8 -4.5(4) .
Fe2 N1 C7 C8 142.6(3) .
Fe1 N1 C7 C8 -138.0(3) .
C1 N1 C7 C12 175.3(2) .
Fe2 N1 C7 C12 -37.6(3) .
Fe1 N1 C7 C12 41.8(2) .
N1 C7 C8 C9 -178.0(3) .
C12 C7 C8 C9 2.2(4) .
C7 C8 C9 C10 -1.2(5) .
C8 C9 C10 C11 -0.9(5) .
C9 C10 C11 C12 2.2(5) .
C10 C11 C12 C7 -1.2(4) .
C10 C11 C12 N4 177.8(3) .
C8 C7 C12 C11 -1.0(4) .
N1 C7 C12 C11 179.2(2) .
C8 C7 C12 N4 179.9(2) .
N1 C7 C12 N4 0.1(3) .
Si3 N4 C12 C11 -8.1(4) .
Fe1 N4 C12 C11 138.0(2) .
Fe2 N4 C12 C11 -144.4(2) .
Si3 N4 C12 C7 170.89(18) .
Fe1 N4 C12 C7 -42.9(2) .
Fe2 N4 C12 C7 34.6(2) .
C3 N2 C13 C14 -57.9(3) .
Fe3 N2 C13 C14 82.0(3) .
Fe2 N2 C13 C14 167.9(2) .
C3 N2 C13 C18 124.7(3) .
Fe3 N2 C13 C18 -95.3(2) .
Fe2 N2 C13 C18 -9.5(3) .
C18 C13 C14 C15 0.5(4) .
N2 C13 C14 C15 -176.8(2) .
C13 C14 C15 C16 1.4(4) .
C14 C15 C16 C17 -0.9(4) .
C15 C16 C17 C18 -1.5(4) .
Si2 N5 C18 C17 32.9(4) .
Fe2 N5 C18 C17 -161.6(2) .
Si2 N5 C18 C13 -147.5(2) .
Fe2 N5 C18 C13 18.0(3) .
C16 C17 C18 N5 -177.1(3) .
C16 C17 C18 C13 3.3(4) .
C14 C13 C18 N5 177.6(2) .
N2 C13 C18 N5 -5.0(4) .
C14 C13 C18 C17 -2.8(4) .
N2 C13 C18 C17 174.6(2) .
C5 N3 C19 C20 -41.0(3) .
Fe1 N3 C19 C20 101.5(2) .
Fe3 N3 C19 C20 -177.5(2) .
C5 N3 C19 C24 142.4(2) .
Fe1 N3 C19 C24 -75.1(2) .
Fe3 N3 C19 C24 6.0(3) .
N3 C19 C20 C21 -174.9(2) .
C24 C19 C20 C21 1.6(4) .
C19 C20 C21 C22 1.8(4) .
C20 C21 C22 C23 -1.9(4) .
C21 C22 C23 C24 -1.3(4) .
C22 C23 C24 N6 -175.2(2) .
C22 C23 C24 C19 4.6(4) .
Si1 N6 C24 C23 21.2(4) .
Fe3 N6 C24 C23 -174.5(2) .
Si1 N6 C24 C19 -158.51(18) .
Fe3 N6 C24 C19 5.7(3) .
C20 C19 C24 C23 -4.7(3) .
N3 C19 C24 C23 172.0(2) .
C20 C19 C24 N6 175.1(2) .
N3 C19 C24 N6 -8.2(3) .
N4 Si3 C27 C29 -54.2(2) .
C26 Si3 C27 C29 -172.36(18) .
C25 Si3 C27 C29 71.5(2) .
N4 Si3 C27 C28 -173.68(17) .
C26 Si3 C27 C28 68.1(2) .
C25 Si3 C27 C28 -48.0(2) .
N4 Si3 C27 C30 67.7(2) .
C26 Si3 C27 C30 -50.5(2) .
C25 Si3 C27 C30 -166.67(19) .
N5 Si2 C33 C35 -83.5(2) .
C31 Si2 C33 C35 161.0(2) .
C32 Si2 C33 C35 44.5(3) .
N5 Si2 C33 C36 39.0(2) .
C31 Si2 C33 C36 -76.4(2) .
C32 Si2 C33 C36 167.0(2) .
N5 Si2 C33 C34 156.61(19) .
C31 Si2 C33 C34 41.1(2) .
C32 Si2 C33 C34 -75.4(2) .
N6 Si1 C39 C40 43.7(2) .
C38 Si1 C39 C40 171.4(2) .
C37 Si1 C39 C40 -72.7(2) .
N6 Si1 C39 C41 163.21(19) .
C38 Si1 C39 C41 -69.1(2) .
C37 Si1 C39 C41 46.8(2) .
N6 Si1 C39 C42 -77.9(2) .
C38 Si1 C39 C42 49.8(2) .
C37 Si1 C39 C42 165.7(2) .
C11P C12P C13P C13P -177(2) 2_575
C11S C12S C13S C13S -174.5(8) 2_575
